data_4341500
loop_
_publ_author_name
'Kandanapitiye, Murthi S.'
'Gao, Min'
'Molter, Joseph'
'Flask, Chris A.'
'Huang, Songping D.'

_publ_section_title
;
 Synthesis, Characterization, and X-ray Attenuation Properties of
 Ultrasmall BiOI Nanoparticles: Toward Renal Clearable Particulate CT
 Contrast Agents.
;
_journal_issue 19
_journal_name_full 'Inorganic chemistry'
_journal_page_first 10189
_journal_page_last 10194
_journal_paper_doi 10.1021/ic5011709
_journal_volume 53
_journal_year 2014
_chemical_formula_moiety 'Bi O I'
_chemical_formula_sum 'Bi I O'
_chemical_formula_weight 351.88
_chemical_name_common 'Bismuth oxide iodide'
_chemical_name_systematic 'Bismuth oxide iodide'
_space_group_IT_number 129
_symmetry_cell_setting tetragonal
_symmetry_space_group_name_Hall '-P 4a 2a'
_symmetry_space_group_name_H-M 'P 4/n m m :2'
_audit_creation_date 2011-04-27T23:49
_audit_creation_method 'from EXP file using GSAS2CIF'
_audit_update_record
;
2011-04-27T23:49  Initial CIF as created by GSAS2CIF

2011-04-28 # Formatted by publCIF
;
_cell_angle_alpha 90.0
_cell_angle_beta 90.0
_cell_angle_gamma 90.0
_cell_formula_units_Z 2
_cell_length_a 3.99399(4)
_cell_length_b 3.99399
_cell_length_c 9.15486(8)
_cell_measurement_temperature 295
_cell_volume 146.0379(19)
_computing_data_collection 'XRD commander'
_computing_structure_refinement GSAS
_diffrn_ambient_temperature 295
_diffrn_detector PSD
_diffrn_detector_type LynxEye
_diffrn_measurement_device_type 'D8 Advance powder diffractometer'
_diffrn_radiation_monochromator 'Ni beta-filter'
_diffrn_radiation_polarisn_ratio 0.5
_diffrn_radiation_probe x-ray
_diffrn_radiation_source 'sealed tube'
_diffrn_source 'sealed tube'
_diffrn_source_target Cu
_diffrn_source_type x-ray
_exptl_absorpt_correction_T_max 0.98355
_exptl_absorpt_correction_T_min 0.43084
_exptl_absorpt_process_details
;   GSAS Absorption/surface roughness correction: function number 3
 Surface roughness abs. correction (Suortti)
Terms =     0.44522E-01    0.83729E-01
Correction is refined.
;
_exptl_crystal_density_diffrn 8.002
_exptl_crystal_F_000 288
_pd_block_id 2011-04-27T23:49|SP31SPIN_FINAL!|Peter_Zavalij|D8_Advance_LynxEye
_pd_calc_method 'Rietveld Refinement'
_pd_char_colour red-orange
_pd_char_particle_morphology plate-like
_pd_instr_location ' X-ray Crystallographic Center, University of Maryland, College Park, MD'
_pd_meas_2theta_range_inc 0.01578
_pd_meas_2theta_range_max 109.07313
_pd_meas_2theta_range_min 7.0024
_pd_meas_number_of_points 6471
_pd_meas_scan_method step
_pd_phase_name BIOI1941.CIF
_pd_proc_2theta_range_inc 0.01578
_pd_proc_2theta_range_max 109.07313
_pd_proc_2theta_range_min 7.0024
_pd_proc_info_datetime 2011-04-27T23:49:22
_pd_proc_ls_background_function
;   GSAS Background function number 1 with 28 terms.
 Shifted Chebyshev function of 1st kind
      1:    1804.56     2:   -2452.07     3:    2042.20     4:   -1526.98    
      5:    1122.98     6:   -775.802     7:    515.137     8:   -306.069    
      9:    147.092    10:   -37.5103    11:   -30.4191    12:    44.8284    
     13:   -48.5569    14:    32.2179    15:   -16.3776    16:    6.52489    
     17:    14.5944    18:   -21.5767    19:    21.4032    20:   -15.3319    
     21:   -1.01194    22:    18.4111    23:   -21.0108    24:    23.7769    
     25:   -14.6225    26:    23.7457    27:   -17.6959    28:    14.5560    
;
_pd_proc_ls_peak_cutoff 0.00500
_pd_proc_ls_pref_orient_corr
;   March-Dollase
 AXIS  1 Ratio=   0.64143  h= 0  k= 0  l= 1
 Prefered orientation correction range: Min=   0.4097, Max=   5.3361
;
_pd_proc_ls_profile_function
;
 CW Profile function number 3 with  19 terms
 Pseudovoigt profile coefficients as parameterized in
 P. Thompson, D.E. Cox & J.B. Hastings (1987). J. Appl. Cryst.,20,79-83.
 Asymmetry correction of L.W. Finger, D.E. Cox & A. P. Jephcoat (1994).
 J. Appl. Cryst.,27,892-900.
 Peak tails are ignored  where the intensity is below 0.0050 times the peak
   Aniso. broadening axis   0.0   0.0   1.0
;
_pd_proc_ls_prof_R_factor 0.0270
_pd_proc_ls_prof_wR_expected 0.0258
_pd_proc_ls_prof_wR_factor 0.0357
_pd_proc_number_of_points 6471
_pd_spec_mounting 'plastic sample holder'
_pd_spec_mount_mode reflection
_pd_spec_shape disk
_pd_spec_size_axial 12
_pd_spec_size_equat 12
_pd_spec_size_thick 0.2
_refine_ls_goodness_of_fit_all 1.39
_refine_ls_matrix_type full
_refine_ls_number_constraints 2
_refine_ls_number_parameters 54
_refine_ls_number_restraints 0
_refine_ls_R_Fsqd_factor 0.0158
_refine_ls_R_I_factor 0.0158
_refine_ls_shift/su_max 0.04
_refine_ls_shift/su_mean 0.01
_reflns_d_resolution_high 0.957
_reflns_d_resolution_low 9.155
_reflns_limit_h_max 4
_reflns_limit_h_min 0
_reflns_limit_k_max 3
_reflns_limit_k_min 0
_reflns_limit_l_max 9
_reflns_limit_l_min 0
_reflns_number_total 148
_cod_data_source_file ic5011709_si_002.cif
_cod_data_source_block SP31SPIN_FINAL!_publ
_cod_depositor_comments
;
The following automatic conversions were performed:

'_geom_bond_publ_flag' value 'N' changed to 'n' according to
/usr/data/users/saulius/crontab/automatic-downloads/current/ACS/lib/dictionaries/cif_core.dic
dictionary named 'cif_core.dic' version 2.4.2 from 2011-04-26 (16
times).

'_geom_angle_publ_flag' value 'N' changed to 'n' according
to
/usr/data/users/saulius/crontab/automatic-downloads/current/ACS/lib/dictionaries/cif_core.dic
dictionary named 'cif_core.dic' version 2.4.2 from 2011-04-26 (40
times).

Automatic conversion script
Id: cif_fix_values 2827 2014-09-09 07:05:25Z andrius 
;
_cod_original_cell_volume 146.038(3)
_cod_original_sg_symbol_H-M 'P 4/n m m'
_cod_database_code 4341500

loop_
_symmetry_equiv_pos_site_id
_symmetry_equiv_pos_as_xyz
1 +x,+y,+z
2 -y+1/2,+x,+z
3 -x+1/2,-y+1/2,+z
4 +y,-x+1/2,+z
5 -x+1/2,+y,+z
6 -y+1/2,-x+1/2,+z
7 +x,-y+1/2,+z
8 +y,+x,+z
-1 -x,-y,-z
-2 +y+1/2,-x,-z
-3 +x+1/2,+y+1/2,-z
-4 -y,+x+1/2,-z
-5 +x+1/2,-y,-z
-6 +y+1/2,+x+1/2,-z
-7 -x,+y+1/2,-z
-8 -y,-x,-z

loop_
_atom_site_type_symbol
_atom_site_label
_atom_site_fract_x
_atom_site_fract_y
_atom_site_fract_z
_atom_site_occupancy
_atom_site_thermal_displace_type
_atom_site_U_iso_or_equiv
_atom_site_symmetry_multiplicity
Bi Bi1 0.25 0.25 0.13358(3) 1.0 Uiso 0.01169(7) 2
O O1 0.25 0.75 0.0 1.0 Uiso 0.01169(7) 2
I I1 0.25 0.25 0.66586(5) 1.0 Uiso 0.01169(7) 2

loop_
_atom_type_symbol
_atom_type_number_in_cell
_atom_type_scat_dispersion_real
_atom_type_scat_dispersion_imag
_atom_type_scat_Cromer_Mann_a1
_atom_type_scat_Cromer_Mann_a2
_atom_type_scat_Cromer_Mann_a3
_atom_type_scat_Cromer_Mann_a4
_atom_type_scat_Cromer_Mann_b1
_atom_type_scat_Cromer_Mann_b2
_atom_type_scat_Cromer_Mann_b3
_atom_type_scat_Cromer_Mann_b4
_atom_type_scat_Cromer_Mann_c
_atom_type_scat_source
Bi 2.0 0.000 0.000 33.3689 0.70400 12.9510 2.92380 16.5877 8.79370 6.46920 48.0093 13.5782 International_Tables_Vol_C
O 2.0 0.000 0.000 3.04850 13.2771 2.28680 5.70110 1.54630 0.32390 0.86700 32.9089 0.25080 International_Tables_Vol_C
I 2.0 0.000 0.000 20.1472 4.34700 18.9949 0.38140 7.51380 27.7660 2.27350 66.8776 4.07120 International_Tables_Vol_C

loop_
_diffrn_radiation_wavelength
_diffrn_radiation_wavelength_wt
_diffrn_radiation_type
_diffrn_radiation_wavelength_id
1.540600 1.000 K\a~1~ 1
1.544400 0.500 K\a~2~ 2

loop_
_geom_angle_atom_site_label_1
_geom_angle_atom_site_label_2
_geom_angle_atom_site_label_3
_geom_angle
_geom_angle_site_symmetry_1
_geom_angle_site_symmetry_3
_geom_angle_publ_flag
O1 Bi1 O1 117.036(13) 1_545 1_555 n
O1 Bi1 O1 74.174(6) 1_545 2_555 n
O1 Bi1 O1 74.174(6) 1_545 2_655 n
O1 Bi1 I1 77.237(5) 1_545 -1_556 n
O1 Bi1 I1 142.2063(14) 1_545 -1_566 n
O1 Bi1 I1 77.237(5) 1_545 -1_656 n
O1 Bi1 I1 142.2063(14) 1_545 -1_666 n
O1 Bi1 O1 74.174(6) 1_555 2_555 n
O1 Bi1 O1 74.174(6) 1_555 2_655 n
O1 Bi1 I1 142.2063(14) 1_555 -1_556 n
O1 Bi1 I1 77.237(5) 1_555 -1_566 n
O1 Bi1 I1 142.2063(14) 1_555 -1_656 n
O1 Bi1 I1 77.237(5) 1_555 -1_666 n
O1 Bi1 O1 117.036(13) 2_555 2_655 n
O1 Bi1 I1 77.237(5) 2_555 -1_556 n
O1 Bi1 I1 77.237(5) 2_555 -1_566 n
O1 Bi1 I1 142.2063(14) 2_555 -1_656 n
O1 Bi1 I1 142.2063(14) 2_555 -1_666 n
O1 Bi1 I1 142.2063(14) 2_655 -1_556 n
O1 Bi1 I1 142.2063(14) 2_655 -1_566 n
O1 Bi1 I1 77.237(5) 2_655 -1_656 n
O1 Bi1 I1 77.237(5) 2_655 -1_666 n
I1 Bi1 I1 72.716(7) -1_556 -1_566 n
I1 Bi1 I1 72.716(7) -1_556 -1_656 n
I1 Bi1 I1 113.940(15) -1_556 -1_666 n
I1 Bi1 I1 113.940(15) -1_566 -1_656 n
I1 Bi1 I1 72.716(7) -1_566 -1_666 n
I1 Bi1 I1 72.716(7) -1_656 -1_666 n
Bi1 O1 Bi1 117.036(13) 1_555 1_565 n
Bi1 O1 Bi1 105.826(6) 1_555 -1_565 n
Bi1 O1 Bi1 105.826(6) 1_555 -1_665 n
Bi1 O1 Bi1 105.826(6) 1_565 -1_565 n
Bi1 O1 Bi1 105.826(6) 1_565 -1_665 n
Bi1 O1 Bi1 117.036(13) -1_565 -1_665 n
Bi1 I1 Bi1 72.716(7) -1_556 -1_566 n
Bi1 I1 Bi1 72.716(7) -1_556 -1_656 n
Bi1 I1 Bi1 113.940(15) -1_556 -1_666 n
Bi1 I1 Bi1 113.940(15) -1_566 -1_656 n
Bi1 I1 Bi1 72.716(7) -1_566 -1_666 n
Bi1 I1 Bi1 72.716(7) -1_656 -1_666 n

loop_
_geom_bond_atom_site_label_1
_geom_bond_atom_site_label_2
_geom_bond_distance
_geom_bond_site_symmetry_2
_geom_bond_publ_flag
Bi1 O1 2.34167(16) 1_545 n
Bi1 O1 2.34167(16) 1_555 n
Bi1 O1 2.34167(16) 2_555 n
Bi1 O1 2.34167(16) 2_655 n
Bi1 I1 3.36858(29) -1_556 n
Bi1 I1 3.36858(29) -1_566 n
Bi1 I1 3.36858(29) -1_656 n
Bi1 I1 3.36858(29) -1_666 n
O1 Bi1 2.34167(16) 1_555 n
O1 Bi1 2.34167(16) 1_565 n
O1 Bi1 2.34167(16) -1_565 n
O1 Bi1 2.34167(16) -1_665 n
I1 Bi1 3.36858(29) -1_556 n
I1 Bi1 3.36858(29) -1_566 n
I1 Bi1 3.36858(29) -1_656 n
I1 Bi1 3.36858(29) -1_666 n
